data_7002698
loop_
_publ_author_name
'Zhang, Daopeng'
'Wang, Hailong'
'Chen, Yuting'
'Zhang, Lifang'
'Tian, Laijin'
'Ni, Zhong-Hai'
'Jiang, Jianzhuang'

_publ_section_title
;
 Synthesis, structure, and magnetic properties of cyanide-bridged
 low-dimensional heterometallic Fe^III^--Mn^II^ complexes
;
_journal_coden_ASTM DTARAF
_journal_issue 43
_journal_name_full 'Dalton Transactions'
_journal_page_first 9418
_journal_page_last 9425
_journal_paper_doi 10.1039/b909717a
_journal_year 2009
_chemical_formula_sum 'C34 H41 Cl Fe Mn N9 O7'
_chemical_formula_weight 834.00
_space_group_IT_number 14
_symmetry_cell_setting monoclinic
_symmetry_space_group_name_Hall '-P 2yn'
_symmetry_space_group_name_H-M 'P 1 21/n 1'
_atom_sites_solution_hydrogens geom
_atom_sites_solution_primary direct
_atom_sites_solution_secondary difmap
_audit_creation_method SHELXL-97
_cell_angle_alpha 90.00
_cell_angle_beta 92.015(2)
_cell_angle_gamma 90.00
_cell_formula_units_Z 4
_cell_length_a 12.7094(13)
_cell_length_b 18.836(2)
_cell_length_c 15.5703(18)
_cell_measurement_temperature 293(2)
_cell_volume 3725.1(7)
_computing_cell_refinement 'SAINT-Plus (Bruker, 2001)'
_computing_data_collection 'APEX2 (Bruker, 2004)'
_computing_data_reduction SAINT-Plus
_computing_molecular_graphics 'XP (Sheldrick, 1998)'
_computing_publication_material XP
_computing_structure_refinement 'SHELXL-97 (Sheldrick, 1997)'
_computing_structure_solution 'SHELXS-97 (Sheldrick, 1997)'
_diffrn_ambient_temperature 293(2)
_diffrn_measured_fraction_theta_full 0.992
_diffrn_measured_fraction_theta_max 0.992
_diffrn_measurement_device_type 'Bruker APEX II CCD area-detector'
_diffrn_measurement_method '\f and \w scans'
_diffrn_radiation_monochromator graphite
_diffrn_radiation_source 'fine-focus sealed tube'
_diffrn_radiation_type MoK\a
_diffrn_radiation_wavelength 0.71073
_diffrn_reflns_av_R_equivalents 0.0740
_diffrn_reflns_av_sigmaI/netI 0.0925
_diffrn_reflns_limit_h_max 15
_diffrn_reflns_limit_h_min -9
_diffrn_reflns_limit_k_max 22
_diffrn_reflns_limit_k_min -22
_diffrn_reflns_limit_l_max 15
_diffrn_reflns_limit_l_min -18
_diffrn_reflns_number 18207
_diffrn_reflns_theta_full 25.01
_diffrn_reflns_theta_max 25.01
_diffrn_reflns_theta_min 1.70
_exptl_absorpt_coefficient_mu 0.860
_exptl_absorpt_correction_T_max 0.9266
_exptl_absorpt_correction_T_min 0.8747
_exptl_absorpt_correction_type multi-scan
_exptl_absorpt_process_details sadabs
_exptl_crystal_colour dark-brown
_exptl_crystal_density_diffrn 1.487
_exptl_crystal_density_method 'not measured'
_exptl_crystal_description block
_exptl_crystal_F_000 1728
_exptl_crystal_size_max 0.16
_exptl_crystal_size_mid 0.11
_exptl_crystal_size_min 0.09
_refine_diff_density_max 0.593
_refine_diff_density_min -0.342
_refine_diff_density_rms 0.073
_refine_ls_extinction_method none
_refine_ls_goodness_of_fit_ref 1.022
_refine_ls_hydrogen_treatment none
_refine_ls_matrix_type full
_refine_ls_number_parameters 480
_refine_ls_number_reflns 6517
_refine_ls_number_restraints 14
_refine_ls_restrained_S_all 2.675
_refine_ls_R_factor_all 0.1453
_refine_ls_R_factor_gt 0.0716
_refine_ls_shift/su_max 0.001
_refine_ls_shift/su_mean 0.000
_refine_ls_structure_factor_coef Fsqd
_refine_ls_weighting_details 'calc w=1/[\s^2^(Fo^2^)+(0.0928P)^2^+0.0000P] where P=(Fo^2^+2Fc^2^)/3'
_refine_ls_weighting_scheme calc
_refine_ls_wR_factor_gt 0.1642
_refine_ls_wR_factor_ref 0.2026
_reflns_number_gt 3355
_reflns_number_total 6517
_reflns_threshold_expression >2sigma(I)
_cod_data_source_file B909717A.txt
_cod_data_source_block 4
_cod_original_cell_volume 3725.2(7)
_cod_original_sg_symbol_H-M P2(1)/n
_cod_database_code 7002698

loop_
_symmetry_equiv_pos_as_xyz
'x, y, z'
'-x+1/2, y+1/2, -z+1/2'
'-x, -y, -z'
'x-1/2, -y-1/2, z-1/2'

loop_
_atom_site_label
_atom_site_type_symbol
_atom_site_fract_x
_atom_site_fract_y
_atom_site_fract_z
_atom_site_U_iso_or_equiv
_atom_site_adp_type
_atom_site_occupancy
_atom_site_symmetry_multiplicity
_atom_site_calc_flag
_atom_site_refinement_flags
_atom_site_disorder_assembly
_atom_site_disorder_group
Fe1 Fe 0.84004(17) 0.25747(12) 0.18221(15) 0.0522(8) Uani 1 1 d . . .
Mn1 Mn 1.08998(18) 0.20042(11) -0.06845(15) 0.0469(7) Uani 1 1 d . . .
Cl1 Cl 0.2059(5) 0.5372(3) 0.1338(4) 0.0929(18) Uani 1 1 d . . .
O1 O 0.9598(8) 0.2197(5) 0.2412(7) 0.057(3) Uani 1 1 d . . .
O2 O 0.7721(9) 0.1686(6) 0.1934(8) 0.076(4) Uani 1 1 d . . .
O3 O 0.1130(18) 0.5057(12) 0.1063(16) 0.186(9) Uani 1 1 d . . .
O4 O 0.194(2) 0.6072(11) 0.1040(19) 0.221(12) Uani 1 1 d . . .
O5 O 0.220(3) 0.541(2) 0.2166(14) 0.295(19) Uani 1 1 d . . .
O6 O 0.290(2) 0.5116(17) 0.094(2) 0.253(15) Uani 1 1 d . . .
O7 O 0.905(3) 0.162(4) 0.435(3) 0.43(4) Uani 1 1 d . . .
H7 H 0.8767 0.1854 0.3961 0.640 Uiso 1 1 calc R . .
N1 N 0.9428(10) 0.2074(7) 0.0117(9) 0.055(3) Uani 1 1 d . . .
N2 N 1.2405(12) 0.1997(7) -0.1470(10) 0.067(4) Uani 1 1 d . . .
N3 N 0.9007(11) 0.3502(7) 0.1734(9) 0.055(3) Uani 1 1 d . . .
N4 N 0.7254(12) 0.2993(10) 0.1172(10) 0.074(4) Uani 1 1 d . . .
N5 N 1.0622(10) 0.0893(6) -0.1173(8) 0.050(3) Uani 1 1 d . . .
N6 N 0.9949(10) 0.2019(7) -0.1961(9) 0.059(4) Uani 1 1 d . . .
N7 N 1.1643(10) 0.1201(8) 0.0262(9) 0.060(4) Uani 1 1 d D . .
N8 N 1.1793(13) 0.2660(9) 0.0355(12) 0.088(6) Uani 1 1 d D . .
H8 H 1.2450 0.2662 0.0141 0.106 Uiso 1 1 calc R . .
N9 N 1.0590(18) 0.3178(7) -0.1020(11) 0.101(6) Uani 1 1 d . . .
H9A H 0.9959 0.3231 -0.0769 0.121 Uiso 1 1 calc R . .
C1 C 0.9002(12) 0.2254(8) 0.0720(12) 0.053(4) Uani 1 1 d . . .
C2 C 0.7806(13) 0.2870(8) 0.2913(12) 0.056(4) Uani 1 1 d . . .
C3 C 0.9835(15) 0.3721(9) 0.2141(13) 0.067(5) Uani 1 1 d . . .
H3 H 1.0018 0.4196 0.2073 0.080 Uiso 1 1 calc R . .
C4 C 1.0506(13) 0.3296(9) 0.2695(11) 0.058(4) Uani 1 1 d . . .
C5 C 1.0367(13) 0.2560(9) 0.2792(10) 0.053(4) Uani 1 1 d . . .
C6 C 1.1138(14) 0.2193(10) 0.3285(12) 0.065(5) Uani 1 1 d . . .
H6 H 1.1073 0.1706 0.3362 0.078 Uiso 1 1 calc R . .
C7 C 1.1972(16) 0.2537(12) 0.3651(13) 0.079(6) Uani 1 1 d . . .
H7B H 1.2474 0.2278 0.3966 0.095 Uiso 1 1 calc R . .
C8 C 1.2097(16) 0.3246(13) 0.3570(15) 0.090(7) Uani 1 1 d . . .
H8A H 1.2666 0.3474 0.3844 0.108 Uiso 1 1 calc R . .
C9 C 1.1393(16) 0.3621(11) 0.3091(14) 0.083(6) Uani 1 1 d . . .
H9 H 1.1495 0.4106 0.3021 0.099 Uiso 1 1 calc R . .
C10 C 0.6498(17) 0.2645(19) 0.0797(14) 0.103(8) Uani 1 1 d . . .
H10 H 0.6018 0.2902 0.0456 0.124 Uiso 1 1 calc R . .
C11 C 0.6333(18) 0.1895(18) 0.0860(16) 0.097(8) Uani 1 1 d . . .
C12 C 0.5425(19) 0.162(2) 0.0374(19) 0.153(14) Uani 1 1 d . . .
H12 H 0.5022 0.1900 0.0001 0.183 Uiso 1 1 calc R . .
C13 C 0.519(3) 0.090(3) 0.050(3) 0.19(3) Uani 1 1 d . . .
H13 H 0.4646 0.0691 0.0173 0.231 Uiso 1 1 calc R . .
C14 C 0.573(3) 0.049(3) 0.108(3) 0.18(2) Uani 1 1 d . . .
H14 H 0.5512 0.0028 0.1174 0.214 Uiso 1 1 calc R . .
C15 C 0.6600(19) 0.0745(14) 0.1546(17) 0.127(10) Uani 1 1 d . . .
H15 H 0.6975 0.0446 0.1921 0.152 Uiso 1 1 calc R . .
C16 C 0.692(2) 0.1463(14) 0.1448(17) 0.097(8) Uani 1 1 d . . .
C17 C 0.8450(16) 0.3966(11) 0.1114(13) 0.083(6) Uani 1 1 d . . .
H17A H 0.8706 0.3892 0.0541 0.100 Uiso 1 1 calc R . .
H17B H 0.8556 0.4460 0.1269 0.100 Uiso 1 1 calc R . .
C18 C 0.7305(17) 0.3774(13) 0.1143(15) 0.098(7) Uani 1 1 d . . .
H18A H 0.6996 0.3977 0.1648 0.118 Uiso 1 1 calc R . .
H18B H 0.6924 0.3952 0.0636 0.118 Uiso 1 1 calc R . .
C19 C 1.1019(13) 0.0342(8) -0.0725(12) 0.060(5) Uani 1 1 d . . .
C20 C 1.0856(17) -0.0341(10) -0.1010(16) 0.081(6) Uani 1 1 d . . .
H20 H 1.1123 -0.0721 -0.0690 0.098 Uiso 1 1 calc R . .
C21 C 1.0313(18) -0.0459(11) -0.175(2) 0.094(7) Uani 1 1 d . . .
H21 H 1.0198 -0.0921 -0.1942 0.113 Uiso 1 1 calc R . .
C22 C 0.9927(16) 0.0103(12) -0.2224(14) 0.086(6) Uani 1 1 d . . .
H22 H 0.9562 0.0027 -0.2744 0.104 Uiso 1 1 calc R . .
C23 C 1.0089(13) 0.0788(9) -0.1917(12) 0.062(5) Uani 1 1 d . . .
C24 C 0.9733(13) 0.1458(11) -0.2360(12) 0.065(5) Uani 1 1 d . . .
C25 C 0.9186(18) 0.1400(13) -0.3242(14) 0.108(8) Uani 1 1 d . . .
H25A H 0.8457 0.1284 -0.3178 0.162 Uiso 1 1 calc R . .
H25B H 0.9516 0.1034 -0.3568 0.162 Uiso 1 1 calc R . .
H25C H 0.9240 0.1845 -0.3538 0.162 Uiso 1 1 calc R . .
C26 C 0.9665(15) 0.2725(10) -0.2297(12) 0.074(5) Uani 1 1 d . . .
H26A H 0.9794 0.2744 -0.2907 0.089 Uiso 1 1 calc R . .
H26B H 0.8920 0.2809 -0.2223 0.089 Uiso 1 1 calc R . .
C27 C 1.026(2) 0.3259(14) -0.1867(19) 0.120(8) Uani 1 1 d DU . .
H27A H 1.0861 0.3375 -0.2204 0.144 Uiso 1 1 d R . .
H27B H 0.9811 0.3677 -0.1870 0.144 Uiso 1 1 d R . .
C28 C 1.1191(17) 0.3641(10) -0.050(2) 0.107(9) Uani 1 1 d . . .
H28A H 1.0772 0.4062 -0.0397 0.128 Uiso 1 1 calc R . .
H28B H 1.1797 0.3790 -0.0816 0.128 Uiso 1 1 calc R . .
C29 C 1.156(2) 0.3366(13) 0.0323(15) 0.115(9) Uani 1 1 d . . .
H29A H 1.2192 0.3627 0.0502 0.139 Uiso 1 1 calc R . .
H29B H 1.1033 0.3462 0.0741 0.139 Uiso 1 1 calc R . .
C30 C 1.197(2) 0.2266(14) 0.1073(17) 0.118(8) Uani 1 1 d DU . .
H30A H 1.1369 0.2318 0.1436 0.141 Uiso 1 1 d R . .
H30B H 1.2566 0.2480 0.1378 0.141 Uiso 1 1 d R . .
C31 C 1.2218(16) 0.1519(13) 0.0997(12) 0.098(8) Uani 1 1 d . . .
H31A H 1.2034 0.1274 0.1519 0.117 Uiso 1 1 calc R . .
H31B H 1.2968 0.1463 0.0927 0.117 Uiso 1 1 calc R . .
C32 C 1.1609(14) 0.0544(10) 0.0091(12) 0.064(5) Uani 1 1 d . . .
C33 C 1.2156(18) -0.0041(11) 0.0603(14) 0.106(8) Uani 1 1 d . . .
H33A H 1.2489 0.0156 0.1112 0.159 Uiso 1 1 d R . .
H33B H 1.2677 -0.0261 0.0259 0.159 Uiso 1 1 d R . .
H33C H 1.1648 -0.0390 0.0762 0.159 Uiso 1 1 d R . .
C34 C 0.898(8) 0.081(3) 0.411(6) 0.68(13) Uani 1 1 d . . .
H34A H 0.9645 0.0590 0.4227 1.014 Uiso 1 1 d R . .
H34B H 0.8792 0.0764 0.3506 1.014 Uiso 1 1 d R . .
H34C H 0.8448 0.0587 0.4439 1.014 Uiso 1 1 d R . .

loop_
_atom_site_aniso_label
_atom_site_aniso_U_11
_atom_site_aniso_U_22
_atom_site_aniso_U_33
_atom_site_aniso_U_23
_atom_site_aniso_U_13
_atom_site_aniso_U_12
Fe1 0.0463(14) 0.0603(15) 0.0505(16) -0.0054(11) 0.0108(10) -0.0037(11)
Mn1 0.0576(16) 0.0445(13) 0.0392(15) -0.0007(11) 0.0088(10) -0.0026(11)
Cl1 0.122(5) 0.071(4) 0.085(5) -0.001(3) -0.012(4) -0.002(3)
O1 0.056(7) 0.044(6) 0.072(8) -0.003(5) -0.002(6) -0.001(5)
O2 0.069(8) 0.085(8) 0.074(9) -0.021(7) 0.017(7) -0.038(7)
O3 0.18(2) 0.164(18) 0.22(2) -0.048(17) -0.014(18) -0.067(15)
O4 0.28(3) 0.098(15) 0.29(3) 0.038(17) 0.00(2) -0.022(16)
O5 0.33(3) 0.51(6) 0.050(15) 0.03(2) -0.043(19) 0.00(4)
O6 0.21(3) 0.31(4) 0.24(3) -0.05(3) 0.05(2) 0.12(2)
O7 0.16(3) 0.74(10) 0.39(6) 0.34(7) 0.08(3) 0.04(4)
N1 0.057(9) 0.058(9) 0.053(10) -0.007(7) 0.014(7) -0.003(7)
N2 0.071(10) 0.071(10) 0.060(11) 0.000(8) 0.021(8) -0.004(8)
N3 0.059(9) 0.055(8) 0.053(9) 0.001(7) 0.010(7) 0.007(7)
N4 0.051(10) 0.115(14) 0.056(10) -0.004(9) 0.007(8) 0.009(9)
N5 0.056(8) 0.046(8) 0.047(9) 0.000(7) 0.011(7) -0.002(6)
N6 0.064(9) 0.061(9) 0.051(9) 0.009(8) 0.006(7) 0.006(7)
N7 0.064(9) 0.070(10) 0.046(9) 0.013(8) 0.007(7) 0.006(7)
N8 0.081(12) 0.075(11) 0.106(16) -0.024(11) -0.030(10) 0.017(9)
N9 0.20(2) 0.044(9) 0.059(12) -0.005(8) 0.018(12) -0.020(11)
C1 0.044(10) 0.055(10) 0.059(12) 0.002(9) 0.002(8) -0.004(8)
C2 0.054(11) 0.052(10) 0.063(13) 0.005(9) 0.009(9) -0.004(8)
C3 0.073(13) 0.046(10) 0.083(15) -0.011(10) 0.026(11) -0.005(9)
C4 0.064(12) 0.054(10) 0.057(12) -0.014(9) 0.007(9) -0.001(9)
C5 0.055(11) 0.062(11) 0.042(10) -0.007(8) 0.009(8) 0.002(9)
C6 0.059(12) 0.074(12) 0.062(12) 0.001(10) -0.004(9) 0.013(9)
C7 0.068(14) 0.095(16) 0.074(15) -0.017(12) -0.012(11) 0.019(11)
C8 0.067(14) 0.102(17) 0.100(18) -0.026(14) -0.014(12) -0.007(12)
C9 0.078(15) 0.074(13) 0.096(17) -0.028(12) -0.008(12) -0.014(11)
C10 0.048(14) 0.21(3) 0.056(14) -0.025(17) 0.003(10) 0.017(16)
C11 0.065(16) 0.15(3) 0.072(17) -0.033(17) 0.022(12) -0.030(16)
C12 0.056(17) 0.28(4) 0.12(2) -0.10(3) 0.010(14) -0.02(2)
C13 0.11(3) 0.29(7) 0.18(5) -0.16(5) 0.06(3) -0.10(4)
C14 0.16(4) 0.23(5) 0.16(4) -0.11(4) 0.06(3) -0.13(4)
C15 0.12(2) 0.14(2) 0.13(2) -0.063(18) 0.066(16) -0.072(18)
C16 0.090(18) 0.12(2) 0.082(18) -0.046(16) 0.052(14) -0.044(16)
C17 0.089(16) 0.083(14) 0.078(15) 0.021(11) 0.014(11) 0.020(11)
C18 0.090(18) 0.12(2) 0.091(18) 0.013(14) 0.014(12) 0.045(14)
C19 0.060(11) 0.048(10) 0.074(14) 0.006(9) 0.030(9) 0.002(8)
C20 0.095(16) 0.048(12) 0.105(19) 0.000(11) 0.041(14) 0.001(10)
C21 0.096(17) 0.044(12) 0.14(2) -0.022(14) 0.030(16) -0.010(11)
C22 0.094(15) 0.085(15) 0.082(16) -0.038(13) 0.020(12) -0.016(12)
C23 0.065(12) 0.061(11) 0.060(13) -0.017(10) 0.010(9) -0.005(9)
C24 0.058(12) 0.080(13) 0.058(13) -0.010(11) 0.004(9) 0.002(10)
C25 0.108(18) 0.14(2) 0.069(16) -0.026(15) -0.031(13) 0.001(15)
C26 0.084(14) 0.081(13) 0.058(13) 0.013(11) 0.002(10) 0.015(11)
C27 0.127(13) 0.106(12) 0.127(14) 0.015(11) -0.011(11) 0.003(10)
C28 0.082(16) 0.053(13) 0.18(3) -0.012(16) -0.016(16) 0.007(10)
C29 0.19(3) 0.080(17) 0.073(18) -0.018(14) 0.016(17) -0.054(17)
C30 0.133(13) 0.110(12) 0.109(13) -0.005(11) -0.007(11) -0.019(11)
C31 0.085(15) 0.16(2) 0.052(14) -0.013(13) -0.023(11) 0.057(14)
C32 0.074(12) 0.064(12) 0.056(13) 0.022(10) 0.022(9) 0.019(10)
C33 0.130(19) 0.096(16) 0.093(17) 0.029(13) 0.020(14) 0.055(14)
C34 1.2(3) 0.16(4) 0.77(17) -0.19(7) 0.83(19) -0.19(8)

loop_
_atom_type_symbol
_atom_type_description
_atom_type_scat_dispersion_real
_atom_type_scat_dispersion_imag
_atom_type_scat_source
C C 0.0033 0.0016 'International Tables Vol C Tables 4.2.6.8 and 6.1.1.4'
H H 0.0000 0.0000 'International Tables Vol C Tables 4.2.6.8 and 6.1.1.4'
N N 0.0061 0.0033 'International Tables Vol C Tables 4.2.6.8 and 6.1.1.4'
O O 0.0106 0.0060 'International Tables Vol C Tables 4.2.6.8 and 6.1.1.4'
Cl Cl 0.1484 0.1585 'International Tables Vol C Tables 4.2.6.8 and 6.1.1.4'
Mn Mn 0.3368 0.7283 'International Tables Vol C Tables 4.2.6.8 and 6.1.1.4'
Fe Fe 0.3463 0.8444 'International Tables Vol C Tables 4.2.6.8 and 6.1.1.4'

loop_
_geom_angle_atom_site_label_1
_geom_angle_atom_site_label_2
_geom_angle_atom_site_label_3
_geom_angle
_geom_angle_site_symmetry_1
_geom_angle_site_symmetry_3
_geom_angle_publ_flag
O1 Fe1 O2 89.1(5) . . ?
O1 Fe1 N4 175.9(6) . . ?
O2 Fe1 N4 94.1(7) . . ?
O1 Fe1 N3 93.4(5) . . ?
O2 Fe1 N3 176.3(5) . . ?
N4 Fe1 N3 83.5(7) . . ?
O1 Fe1 C2 90.8(6) . . ?
O2 Fe1 C2 88.8(6) . . ?
N4 Fe1 C2 91.8(7) . . ?
N3 Fe1 C2 88.4(6) . . ?
O1 Fe1 C1 88.7(6) . . ?
O2 Fe1 C1 90.1(6) . . ?
N4 Fe1 C1 88.7(6) . . ?
N3 Fe1 C1 92.7(6) . . ?
C2 Fe1 C1 178.8(6) . . ?
N5 Mn1 N1 96.7(4) . . ?
N5 Mn1 N6 69.3(5) . . ?
N1 Mn1 N6 93.2(5) . . ?
N5 Mn1 N7 70.1(5) . . ?
N1 Mn1 N7 90.8(5) . . ?
N6 Mn1 N7 139.4(5) . . ?
N5 Mn1 N9 142.4(6) . . ?
N1 Mn1 N9 86.1(6) . . ?
N6 Mn1 N9 73.2(6) . . ?
N7 Mn1 N9 147.5(6) . . ?
N5 Mn1 N8 143.5(5) . . ?
N1 Mn1 N8 88.7(6) . . ?
N6 Mn1 N8 146.7(6) . . ?
N7 Mn1 N8 73.7(6) . . ?
N9 Mn1 N8 73.8(6) . . ?
N5 Mn1 N2 86.5(5) . . ?
N1 Mn1 N2 176.9(5) . . ?
N6 Mn1 N2 87.8(5) . . ?
N7 Mn1 N2 90.4(5) . . ?
N9 Mn1 N2 91.3(6) . . ?
N8 Mn1 N2 88.7(6) . . ?
O5 Cl1 O6 113(2) . . ?
O5 Cl1 O3 115(2) . . ?
O6 Cl1 O3 113.0(19) . . ?
O5 Cl1 O4 107(2) . . ?
O6 Cl1 O4 105(2) . . ?
O3 Cl1 O4 102.6(16) . . ?
C5 O1 Fe1 126.6(9) . . ?
C16 O2 Fe1 125.1(16) . . ?
C34 O7 H7 109.5 . . ?
C1 N1 Mn1 151.5(13) . . ?
C2 N2 Mn1 148.9(15) 4_665 . ?
C3 N3 C17 120.3(15) . . ?
C3 N3 Fe1 125.8(12) . . ?
C17 N3 Fe1 113.9(12) . . ?
C10 N4 C18 122(2) . . ?
C10 N4 Fe1 124.9(18) . . ?
C18 N4 Fe1 113.2(13) . . ?
C23 N5 C19 120.5(14) . . ?
C23 N5 Mn1 120.0(11) . . ?
C19 N5 Mn1 119.6(11) . . ?
C24 N6 C26 122.8(16) . . ?
C24 N6 Mn1 121.4(12) . . ?
C26 N6 Mn1 115.8(11) . . ?
C32 N7 C31 125.2(16) . . ?
C32 N7 Mn1 120.0(12) . . ?
C31 N7 Mn1 114.6(12) . . ?
C30 N8 C29 127(2) . . ?
C30 N8 Mn1 110.4(14) . . ?
C29 N8 Mn1 113.4(14) . . ?
C30 N8 H8 100.4 . . ?
C29 N8 H8 100.4 . . ?
Mn1 N8 H8 100.4 . . ?
C27 N9 C28 129(2) . . ?
C27 N9 Mn1 111.6(14) . . ?
C28 N9 Mn1 112.4(15) . . ?
C27 N9 H9A 98.8 . . ?
C28 N9 H9A 98.8 . . ?
Mn1 N9 H9A 98.8 . . ?
N1 C1 Fe1 174.4(15) . . ?
N2 C2 Fe1 174.8(16) 4_566 . ?
N3 C3 C4 125.4(15) . . ?
N3 C3 H3 117.3 . . ?
C4 C3 H3 117.3 . . ?
C9 C4 C5 119.0(17) . . ?
C9 C4 C3 118.1(17) . . ?
C5 C4 C3 122.7(15) . . ?
O1 C5 C6 118.9(15) . . ?
O1 C5 C4 124.0(14) . . ?
C6 C5 C4 117.1(15) . . ?
C7 C6 C5 121.1(17) . . ?
C7 C6 H6 119.5 . . ?
C5 C6 H6 119.5 . . ?
C6 C7 C8 121.9(18) . . ?
C6 C7 H7B 119.1 . . ?
C8 C7 H7B 119.1 . . ?
C9 C8 C7 119.4(19) . . ?
C9 C8 H8A 120.3 . . ?
C7 C8 H8A 120.3 . . ?
C8 C9 C4 121.5(19) . . ?
C8 C9 H9 119.2 . . ?
C4 C9 H9 119.2 . . ?
N4 C10 C11 125(2) . . ?
N4 C10 H10 117.3 . . ?
C11 C10 H10 117.3 . . ?
C16 C11 C10 122(2) . . ?
C16 C11 C12 121(3) . . ?
C10 C11 C12 116(3) . . ?
C13 C12 C11 116(4) . . ?
C13 C12 H12 121.8 . . ?
C11 C12 H12 121.8 . . ?
C14 C13 C12 122(4) . . ?
C14 C13 H13 118.9 . . ?
C12 C13 H13 118.9 . . ?
C13 C14 C15 122(5) . . ?
C13 C14 H14 118.9 . . ?
C15 C14 H14 118.9 . . ?
C14 C15 C16 120(3) . . ?
C14 C15 H15 120.1 . . ?
C16 C15 H15 120.1 . . ?
O2 C16 C11 125(2) . . ?
O2 C16 C15 117(3) . . ?
C11 C16 C15 118(3) . . ?
N3 C17 C18 106.4(16) . . ?
N3 C17 H17A 110.4 . . ?
C18 C17 H17A 110.4 . . ?
N3 C17 H17B 110.4 . . ?
C18 C17 H17B 110.4 . . ?
H17A C17 H17B 108.6 . . ?
N4 C18 C17 106.6(15) . . ?
N4 C18 H18A 110.4 . . ?
C17 C18 H18A 110.4 . . ?
N4 C18 H18B 110.4 . . ?
C17 C18 H18B 110.4 . . ?
H18A C18 H18B 108.6 . . ?
N5 C19 C20 120.5(19) . . ?
N5 C19 C32 114.3(14) . . ?
C20 C19 C32 125.2(18) . . ?
C21 C20 C19 120(2) . . ?
C21 C20 H20 120.0 . . ?
C19 C20 H20 120.0 . . ?
C20 C21 C22 119.9(19) . . ?
C20 C21 H21 120.1 . . ?
C22 C21 H21 120.1 . . ?
C21 C22 C23 119(2) . . ?
C21 C22 H22 120.5 . . ?
C23 C22 H22 120.5 . . ?
N5 C23 C22 120.0(18) . . ?
N5 C23 C24 114.2(14) . . ?
C22 C23 C24 125.7(18) . . ?
N6 C24 C23 115.1(16) . . ?
N6 C24 C25 126.4(18) . . ?
C23 C24 C25 118.5(17) . . ?
C24 C25 H25A 109.5 . . ?
C24 C25 H25B 109.5 . . ?
H25A C25 H25B 109.5 . . ?
C24 C25 H25C 109.5 . . ?
H25A C25 H25C 109.5 . . ?
H25B C25 H25C 109.5 . . ?
C27 C26 N6 110.8(17) . . ?
C27 C26 H26A 109.5 . . ?
N6 C26 H26A 109.5 . . ?
C27 C26 H26B 109.5 . . ?
N6 C26 H26B 109.5 . . ?
H26A C26 H26B 108.1 . . ?
N9 C27 C26 121(2) . . ?
N9 C27 H27A 108.7 . . ?
C26 C27 H27A 108.9 . . ?
N9 C27 H27B 104.7 . . ?
C26 C27 H27B 105.9 . . ?
H27A C27 H27B 106.7 . . ?
N9 C28 C29 116.4(19) . . ?
N9 C28 H28A 108.2 . . ?
C29 C28 H28A 108.2 . . ?
N9 C28 H28B 108.2 . . ?
C29 C28 H28B 108.2 . . ?
H28A C28 H28B 107.3 . . ?
N8 C29 C28 116.5(19) . . ?
N8 C29 H29A 108.2 . . ?
C28 C29 H29A 108.2 . . ?
N8 C29 H29B 108.2 . . ?
C28 C29 H29B 108.2 . . ?
H29A C29 H29B 107.3 . . ?
N8 C30 C31 120(2) . . ?
N8 C30 H30A 108.5 . . ?
C31 C30 H30A 109.0 . . ?
N8 C30 H30B 106.2 . . ?
C31 C30 H30B 105.9 . . ?
H30A C30 H30B 106.8 . . ?
C30 C31 N7 110.8(16) . . ?
C30 C31 H31A 109.5 . . ?
N7 C31 H31A 109.5 . . ?
C30 C31 H31B 109.5 . . ?
N7 C31 H31B 109.5 . . ?
H31A C31 H31B 108.1 . . ?
N7 C32 C19 116.0(15) . . ?
N7 C32 C33 126.1(19) . . ?
C19 C32 C33 117.8(17) . . ?
C32 C33 H33A 109.5 . . ?
C32 C33 H33B 109.5 . . ?
H33A C33 H33B 109.5 . . ?
C32 C33 H33C 109.5 . . ?
H33A C33 H33C 109.5 . . ?
H33B C33 H33C 109.5 . . ?
O7 C34 H34A 109.5 . . ?
O7 C34 H34B 109.5 . . ?
H34A C34 H34B 109.5 . . ?
O7 C34 H34C 109.5 . . ?
H34A C34 H34C 109.5 . . ?
H34B C34 H34C 109.5 . . ?

loop_
_geom_bond_atom_site_label_1
_geom_bond_atom_site_label_2
_geom_bond_distance
_geom_bond_site_symmetry_2
_geom_bond_publ_flag
Fe1 O1 1.889(10) . ?
Fe1 O2 1.895(11) . ?
Fe1 N4 1.915(15) . ?
Fe1 N3 1.916(14) . ?
Fe1 C2 1.964(19) . ?
Fe1 C1 1.997(19) . ?
Mn1 N5 2.250(12) . ?
Mn1 N1 2.288(14) . ?
Mn1 N6 2.290(14) . ?
Mn1 N7 2.292(13) . ?
Mn1 N9 2.303(15) . ?
Mn1 N8 2.304(15) . ?
Mn1 N2 2.307(15) . ?
Cl1 O5 1.30(2) . ?
Cl1 O6 1.34(2) . ?
Cl1 O3 1.376(19) . ?
Cl1 O4 1.40(2) . ?
O1 C5 1.316(18) . ?
O2 C16 1.32(3) . ?
O7 C34 1.56(8) . ?
O7 H7 0.8200 . ?
N1 C1 1.151(19) . ?
N2 C2 1.13(2) 4_665 ?
N3 C3 1.28(2) . ?
N3 C17 1.47(2) . ?
N4 C10 1.29(3) . ?
N4 C18 1.47(2) . ?
N5 C23 1.34(2) . ?
N5 C19 1.339(19) . ?
N6 C24 1.25(2) . ?
N6 C26 1.47(2) . ?
N7 C32 1.27(2) . ?
N7 C31 1.46(2) . ?
N8 C30 1.35(2) . ?
N8 C29 1.36(3) . ?
N8 H8 0.9100 . ?
N9 C27 1.38(3) . ?
N9 C28 1.40(3) . ?
N9 H9A 0.9100 . ?
C2 N2 1.13(2) 4_566 ?
C3 C4 1.44(2) . ?
C3 H3 0.9300 . ?
C4 C9 1.41(2) . ?
C4 C5 1.41(2) . ?
C5 C6 1.41(2) . ?
C6 C7 1.35(2) . ?
C6 H6 0.9300 . ?
C7 C8 1.35(3) . ?
C7 H7B 0.9300 . ?
C8 C9 1.34(3) . ?
C8 H8A 0.9300 . ?
C9 H9 0.9300 . ?
C10 C11 1.43(3) . ?
C10 H10 0.9300 . ?
C11 C16 1.42(3) . ?
C11 C12 1.45(3) . ?
C12 C13 1.40(6) . ?
C12 H12 0.9300 . ?
C13 C14 1.35(6) . ?
C13 H13 0.9300 . ?
C14 C15 1.38(4) . ?
C14 H14 0.9300 . ?
C15 C16 1.42(3) . ?
C15 H15 0.9300 . ?
C17 C18 1.50(3) . ?
C17 H17A 0.9700 . ?
C17 H17B 0.9700 . ?
C18 H18A 0.9700 . ?
C18 H18B 0.9700 . ?
C19 C20 1.37(2) . ?
C19 C32 1.50(2) . ?
C20 C21 1.34(3) . ?
C20 H20 0.9300 . ?
C21 C22 1.37(3) . ?
C21 H21 0.9300 . ?
C22 C23 1.39(2) . ?
C22 H22 0.9300 . ?
C23 C24 1.50(2) . ?
C24 C25 1.52(2) . ?
C25 H25A 0.9600 . ?
C25 H25B 0.9600 . ?
C25 H25C 0.9600 . ?
C26 C27 1.41(3) . ?
C26 H26A 0.9700 . ?
C26 H26B 0.9700 . ?
C27 H27A 0.9700 . ?
C27 H27B 0.9700 . ?
C28 C29 1.45(3) . ?
C28 H28A 0.9700 . ?
C28 H28B 0.9700 . ?
C29 H29A 0.9700 . ?
C29 H29B 0.9700 . ?
C30 C31 1.45(3) . ?
C30 H30A 0.9700 . ?
C30 H30B 0.9700 . ?
C31 H31A 0.9700 . ?
C31 H31B 0.9700 . ?
C32 C33 1.52(2) . ?
C33 H33A 0.9600 . ?
C33 H33B 0.9600 . ?
C33 H33C 0.9600 . ?
C34 H34A 0.9600 . ?
C34 H34B 0.9600 . ?
C34 H34C 0.9600 . ?
